data_7115637
loop_
_publ_author_name
'van der Meer, Margarethe'
'Rechkemmer, Yvonne'
'Peremykin, Irina'
'Hohloch, Stephan'
'van Slageren, Joris'
'Sarkar, Biprajit'

_publ_section_title
;
 (Electro)catalytic C--C bond formation reaction with a redox-active cobalt
 complex
;
_journal_coden_ASTM CHCOFS
_journal_issue 76
_journal_name_full
;
 Chemical Communications (Cambridge, United Kingdom)
;
_journal_page_first 11104
_journal_page_last 11106
_journal_paper_doi 10.1039/c4cc03309d
_journal_volume 50
_journal_year 2014
_chemical_formula_sum 'C49 H52 Cl2 Co N4'
_chemical_formula_weight 826.78
_space_group_IT_number 14
_symmetry_cell_setting monoclinic
_symmetry_space_group_name_Hall '-P 2yn'
_symmetry_space_group_name_H-M 'P 1 21/n 1'
_atom_sites_solution_hydrogens geom
_atom_sites_solution_primary direct
_atom_sites_solution_secondary difmap
_audit_creation_method SHELXL-97
_cell_angle_alpha 90.000(5)
_cell_angle_beta 95.532(5)
_cell_angle_gamma 90.000(5)
_cell_formula_units_Z 4
_cell_length_a 11.729(5)
_cell_length_b 14.574(5)
_cell_length_c 25.358(5)
_cell_measurement_reflns_used 6501
_cell_measurement_temperature 200(2)
_cell_measurement_theta_max 29.42
_cell_measurement_theta_min 3.23
_cell_volume 4314(3)
_computing_cell_refinement 'STOE X-AREA'
_computing_data_collection 'STOE X-AREA'
_computing_data_reduction 'STOE X-RED'
_computing_structure_refinement 'SHELXL-97 (Sheldrick, 1997)'
_computing_structure_solution 'SHELXS-97 (Sheldrick, 1990)'
_diffrn_ambient_temperature 200(2)
_diffrn_measured_fraction_theta_full 0.986
_diffrn_measured_fraction_theta_max 0.986
_diffrn_measurement_device_type 'STOE IPDS 2T'
_diffrn_measurement_method 'rotation method'
_diffrn_radiation_monochromator graphite
_diffrn_radiation_source 'fine-focus sealed tube'
_diffrn_radiation_type MoK\a
_diffrn_radiation_wavelength 0.71069
_diffrn_reflns_av_R_equivalents 0.1200
_diffrn_reflns_av_sigmaI/netI 0.0971
_diffrn_reflns_limit_h_max 15
_diffrn_reflns_limit_h_min -16
_diffrn_reflns_limit_k_max 18
_diffrn_reflns_limit_k_min -19
_diffrn_reflns_limit_l_max 34
_diffrn_reflns_limit_l_min -34
_diffrn_reflns_number 55567
_diffrn_reflns_theta_full 29.31
_diffrn_reflns_theta_max 29.31
_diffrn_reflns_theta_min 3.30
_exptl_absorpt_coefficient_mu 0.560
_exptl_absorpt_correction_type none
_exptl_crystal_colour violet
_exptl_crystal_density_diffrn 1.273
_exptl_crystal_density_method 'not measured'
_exptl_crystal_description plate
_exptl_crystal_F_000 1740
_exptl_crystal_size_max 0.30
_exptl_crystal_size_mid 0.20
_exptl_crystal_size_min 0.06
_refine_diff_density_max 0.443
_refine_diff_density_min -0.525
_refine_diff_density_rms 0.065
_refine_ls_extinction_method none
_refine_ls_goodness_of_fit_ref 0.963
_refine_ls_hydrogen_treatment constr
_refine_ls_matrix_type full
_refine_ls_number_parameters 505
_refine_ls_number_reflns 11653
_refine_ls_number_restraints 0
_refine_ls_restrained_S_all 0.963
_refine_ls_R_factor_all 0.1350
_refine_ls_R_factor_gt 0.0673
_refine_ls_shift/su_max 0.001
_refine_ls_shift/su_mean 0.000
_refine_ls_structure_factor_coef Fsqd
_refine_ls_weighting_details 'calc w=1/[\s^2^(Fo^2^)+(0.0743P)^2^+0.0000P] where P=(Fo^2^+2Fc^2^)/3'
_refine_ls_weighting_scheme calc
_refine_ls_wR_factor_gt 0.1369
_refine_ls_wR_factor_ref 0.1609
_reflns_number_gt 6501
_reflns_number_total 11653
_reflns_threshold_expression >2sigma(I)
_cod_data_source_file c4cc03309d2.cif
_cod_data_source_block c:\rechne\sarmeer1
_cod_original_sg_symbol_H-M P21/n
_cod_database_code 7115637

loop_
_symmetry_equiv_pos_as_xyz
'x, y, z'
'-x+1/2, y+1/2, -z+1/2'
'-x, -y, -z'
'x-1/2, -y-1/2, z-1/2'

loop_
_atom_site_label
_atom_site_type_symbol
_atom_site_fract_x
_atom_site_fract_y
_atom_site_fract_z
_atom_site_U_iso_or_equiv
_atom_site_adp_type
_atom_site_occupancy
_atom_site_symmetry_multiplicity
_atom_site_calc_flag
_atom_site_refinement_flags
C1 C 0.3254(3) 0.0845(2) 0.79986(12) 0.0305(6) Uani 1 1 d .
C1A C 0.7638(2) 0.0521(2) 0.74431(12) 0.0323(6) Uani 1 1 d .
C1B C 0.5023(6) 0.3076(6) 0.9302(4) 0.136(3) Uani 1 1 d .
C2 C 0.3804(3) 0.0287(2) 0.84125(13) 0.0316(7) Uani 1 1 d .
C2A C 0.6986(3) 0.0284(2) 0.69597(13) 0.0330(7) Uani 1 1 d .
C3A C 0.7558(3) 0.0158(3) 0.64980(14) 0.0413(8) Uani 1 1 d .
H3B H 0.7142 0.0007 0.6179 0.050 Uiso 1 1 calc R
C3 C 0.3207(3) 0.0071(3) 0.88562(14) 0.0390(8) Uani 1 1 d .
H3A H 0.3554 -0.0293 0.9127 0.047 Uiso 1 1 calc R
C4 C 0.2118(3) 0.0398(3) 0.88870(15) 0.0471(9) Uani 1 1 d .
H4A H 0.1732 0.0256 0.9180 0.057 Uiso 1 1 calc R
C4A C 0.8727(3) 0.0257(3) 0.65195(16) 0.0486(9) Uani 1 1 d .
H4B H 0.9100 0.0160 0.6217 0.058 Uiso 1 1 calc R
C5 C 0.1577(3) 0.0947(3) 0.84791(15) 0.0457(9) Uani 1 1 d .
H5A H 0.0840 0.1166 0.8506 0.055 Uiso 1 1 calc R
C5A C 0.9360(3) 0.0506(3) 0.69973(16) 0.0494(9) Uani 1 1 d .
H5B H 1.0147 0.0588 0.7004 0.059 Uiso 1 1 calc R
C6A C 0.8841(3) 0.0627(3) 0.74497(15) 0.0416(8) Uani 1 1 d .
H6B H 0.9275 0.0781 0.7763 0.050 Uiso 1 1 calc R
C6 C 0.2130(3) 0.1164(3) 0.80407(14) 0.0396(8) Uani 1 1 d .
H6A H 0.1762 0.1520 0.7772 0.048 Uiso 1 1 calc R
C7 C 0.5456(3) -0.0618(2) 0.87019(13) 0.0360(7) Uani 1 1 d .
C7A C 0.5165(3) 0.0197(2) 0.64795(12) 0.0332(7) Uani 1 1 d .
C8 C 0.5589(3) -0.1539(2) 0.85599(14) 0.0408(8) Uani 1 1 d .
C8A C 0.4643(3) -0.0627(2) 0.62914(13) 0.0365(7) Uani 1 1 d .
C9A C 0.4012(3) -0.0612(3) 0.57972(14) 0.0428(8) Uani 1 1 d .
H9B H 0.3662 -0.1151 0.5668 0.051 Uiso 1 1 calc R
C9 C 0.6179(3) -0.2134(3) 0.89208(17) 0.0495(9) Uani 1 1 d .
H9A H 0.6261 -0.2746 0.8828 0.059 Uiso 1 1 calc R
C10A C 0.3885(3) 0.0174(3) 0.54910(14) 0.0435(8) Uani 1 1 d .
C10 C 0.6647(3) -0.1838(3) 0.94137(16) 0.0493(9) Uani 1 1 d .
C11A C 0.4430(3) 0.0969(3) 0.56843(13) 0.0405(8) Uani 1 1 d .
H11B H 0.4357 0.1501 0.5481 0.049 Uiso 1 1 calc R
C11 C 0.6494(3) -0.0932(3) 0.95481(15) 0.0471(9) Uani 1 1 d .
H11A H 0.6797 -0.0731 0.9880 0.056 Uiso 1 1 calc R
C12A C 0.5076(3) 0.0993(2) 0.61704(13) 0.0355(7) Uani 1 1 d .
C12 C 0.5899(3) -0.0302(3) 0.92051(14) 0.0400(8) Uani 1 1 d .
C13 C 0.5106(4) -0.1885(3) 0.80277(17) 0.0566(10) Uani 1 1 d .
H13C H 0.5278 -0.2526 0.7998 0.068 Uiso 1 1 calc R
H13B H 0.5440 -0.1552 0.7755 0.068 Uiso 1 1 calc R
H13A H 0.4291 -0.1800 0.7989 0.068 Uiso 1 1 calc R
C13A C 0.4787(4) -0.1502(3) 0.65986(16) 0.0501(9) Uani 1 1 d .
H13F H 0.4372 -0.1984 0.6407 0.060 Uiso 1 1 calc R
H13E H 0.4498 -0.1424 0.6937 0.060 Uiso 1 1 calc R
H13D H 0.5585 -0.1660 0.6649 0.060 Uiso 1 1 calc R
C14A C 0.3171(4) 0.0178(4) 0.49632(16) 0.0608(12) Uani 1 1 d .
H14F H 0.3182 0.0780 0.4811 0.073 Uiso 1 1 calc R
H14E H 0.2397 0.0011 0.5013 0.073 Uiso 1 1 calc R
H14D H 0.3480 -0.0256 0.4730 0.073 Uiso 1 1 calc R
C14 C 0.7330(4) -0.2490(4) 0.9786(2) 0.0704(14) Uani 1 1 d .
H14C H 0.7585 -0.2175 1.0109 0.085 Uiso 1 1 calc R
H14B H 0.7982 -0.2709 0.9622 0.085 Uiso 1 1 calc R
H14A H 0.6857 -0.3000 0.9865 0.085 Uiso 1 1 calc R
C15 C 0.5776(3) 0.0674(3) 0.93805(15) 0.0476(9) Uani 1 1 d .
H15C H 0.6135 0.0745 0.9735 0.057 Uiso 1 1 calc R
H15B H 0.4978 0.0825 0.9373 0.057 Uiso 1 1 calc R
H15A H 0.6135 0.1075 0.9146 0.057 Uiso 1 1 calc R
C15A C 0.5684(3) 0.1866(2) 0.63483(16) 0.0450(8) Uani 1 1 d .
H15F H 0.5522 0.2332 0.6084 0.054 Uiso 1 1 calc R
H15E H 0.6494 0.1757 0.6397 0.054 Uiso 1 1 calc R
H15D H 0.5422 0.2065 0.6677 0.054 Uiso 1 1 calc R
C16 C 0.3296(3) 0.1392(2) 0.71184(13) 0.0336(7) Uani 1 1 d .
C16A C 0.7615(3) 0.0904(2) 0.83551(13) 0.0346(7) Uani 1 1 d .
C17A C 0.7574(3) 0.1818(3) 0.85290(15) 0.0434(8) Uani 1 1 d .
C17 C 0.2581(3) 0.0813(2) 0.67933(13) 0.0366(7) Uani 1 1 d .
C18 C 0.2039(3) 0.1170(3) 0.63204(14) 0.0445(9) Uani 1 1 d .
H18A H 0.1572 0.0788 0.6099 0.053 Uiso 1 1 calc R
C18A C 0.8174(3) 0.2052(3) 0.90109(17) 0.0554(11) Uani 1 1 d .
H18B H 0.8147 0.2654 0.9130 0.066 Uiso 1 1 calc R
C19 C 0.2179(3) 0.2073(3) 0.61742(14) 0.0476(9) Uani 1 1 d .
C19A C 0.8811(3) 0.1408(3) 0.93177(16) 0.0576(11) Uani 1 1 d .
C20A C 0.8846(3) 0.0521(3) 0.91333(15) 0.0509(9) Uani 1 1 d .
H20B H 0.9269 0.0087 0.9338 0.061 Uiso 1 1 calc R
C20 C 0.2855(3) 0.2634(3) 0.65140(15) 0.0485(9) Uani 1 1 d .
H20A H 0.2937 0.3247 0.6423 0.058 Uiso 1 1 calc R
C21A C 0.8272(3) 0.0249(3) 0.86520(14) 0.0404(8) Uani 1 1 d .
C21 C 0.3422(3) 0.2319(2) 0.69888(14) 0.0398(8) Uani 1 1 d .
C22 C 0.2387(3) -0.0173(3) 0.69368(16) 0.0464(9) Uani 1 1 d .
H22C H 0.1870 -0.0453 0.6667 0.056 Uiso 1 1 calc R
H22B H 0.2063 -0.0200 0.7270 0.056 Uiso 1 1 calc R
H22A H 0.3104 -0.0495 0.6965 0.056 Uiso 1 1 calc R
C22A C 0.6915(4) 0.2525(3) 0.81975(19) 0.0600(11) Uani 1 1 d .
H22F H 0.6978 0.3107 0.8375 0.072 Uiso 1 1 calc R
H22E H 0.6124 0.2347 0.8144 0.072 Uiso 1 1 calc R
H22D H 0.7220 0.2573 0.7861 0.072 Uiso 1 1 calc R
C23 C 0.1632(4) 0.2435(4) 0.56493(17) 0.0646(12) Uani 1 1 d .
H23C H 0.1821 0.3071 0.5615 0.077 Uiso 1 1 calc R
H23B H 0.0815 0.2368 0.5635 0.077 Uiso 1 1 calc R
H23A H 0.1913 0.2094 0.5365 0.077 Uiso 1 1 calc R
C23A C 0.9466(5) 0.1684(5) 0.9841(2) 0.0907(19) Uani 1 1 d .
H23F H 0.9856 0.1158 0.9999 0.109 Uiso 1 1 calc R
H23E H 0.8940 0.1917 1.0075 0.109 Uiso 1 1 calc R
H23D H 1.0016 0.2150 0.9778 0.109 Uiso 1 1 calc R
C24 C 0.4122(4) 0.2958(3) 0.73527(16) 0.0517(9) Uani 1 1 d .
H24C H 0.4114 0.3560 0.7198 0.062 Uiso 1 1 calc R
H24B H 0.4896 0.2739 0.7406 0.062 Uiso 1 1 calc R
H24A H 0.3803 0.2986 0.7687 0.062 Uiso 1 1 calc R
C24A C 0.8388(3) -0.0721(3) 0.84665(16) 0.0484(9) Uani 1 1 d .
H24F H 0.8874 -0.1057 0.8725 0.058 Uiso 1 1 calc R
H24E H 0.8718 -0.0722 0.8135 0.058 Uiso 1 1 calc R
H24D H 0.7646 -0.1004 0.8422 0.058 Uiso 1 1 calc R
N1A N 0.7006(2) 0.06706(18) 0.78551(10) 0.0317(6) Uani 1 1 d .
N1 N 0.3897(2) 0.10147(18) 0.75894(10) 0.0309(6) Uani 1 1 d .
N2A N 0.5831(2) 0.02253(19) 0.69859(10) 0.0323(6) Uani 1 1 d .
N2 N 0.4866(2) -0.00154(19) 0.83220(10) 0.0330(6) Uani 1 1 d .
Co1 Co 0.53960(3) 0.04712(3) 0.768559(16) 0.02809(11) Uani 1 1 d .
Cl1 Cl 0.38555(14) 0.26609(10) 0.88767(5) 0.0828(4) Uani 1 1 d .
Cl2 Cl 0.47269(14) 0.41138(10) 0.95909(6) 0.0849(4) Uani 1 1 d .

loop_
_atom_site_aniso_label
_atom_site_aniso_U_11
_atom_site_aniso_U_22
_atom_site_aniso_U_33
_atom_site_aniso_U_23
_atom_site_aniso_U_13
_atom_site_aniso_U_12
C1 0.0265(14) 0.0322(16) 0.0338(16) -0.0058(13) 0.0075(12) -0.0009(12)
C1A 0.0293(14) 0.0304(15) 0.0381(16) 0.0027(14) 0.0083(12) 0.0016(13)
C1B 0.093(5) 0.124(6) 0.189(8) -0.101(6) -0.003(5) 0.019(4)
C2 0.0284(14) 0.0322(17) 0.0353(16) -0.0035(13) 0.0093(12) -0.0010(12)
C2A 0.0297(15) 0.0332(18) 0.0373(17) -0.0030(13) 0.0091(13) 0.0021(12)
C3A 0.0403(18) 0.047(2) 0.0389(18) -0.0026(15) 0.0135(15) 0.0016(15)
C3 0.0346(17) 0.048(2) 0.0359(17) 0.0001(15) 0.0106(14) -0.0019(15)
C4 0.0382(17) 0.060(2) 0.0453(19) -0.0037(19) 0.0176(15) -0.0033(18)
C4A 0.0411(19) 0.056(2) 0.052(2) 0.0040(18) 0.0231(17) 0.0054(17)
C5 0.0306(16) 0.060(2) 0.048(2) -0.0075(18) 0.0115(15) 0.0043(16)
C5A 0.0282(15) 0.063(2) 0.059(2) 0.006(2) 0.0160(15) 0.0026(17)
C6A 0.0279(15) 0.049(2) 0.0488(19) 0.0037(16) 0.0071(14) -0.0034(14)
C6 0.0298(16) 0.047(2) 0.0421(19) -0.0040(16) 0.0049(14) 0.0045(14)
C7 0.0318(15) 0.041(2) 0.0368(16) 0.0061(14) 0.0120(13) 0.0055(14)
C7A 0.0314(15) 0.0382(17) 0.0311(15) -0.0026(13) 0.0091(12) 0.0004(13)
C8 0.0390(17) 0.0389(19) 0.046(2) 0.0042(16) 0.0129(15) 0.0041(15)
C8A 0.0366(16) 0.0348(19) 0.0392(17) -0.0052(14) 0.0097(13) -0.0051(14)
C9A 0.0409(18) 0.046(2) 0.0419(18) -0.0117(16) 0.0081(14) -0.0063(16)
C9 0.046(2) 0.044(2) 0.062(2) 0.0122(18) 0.0183(18) 0.0093(17)
C10A 0.0373(17) 0.060(2) 0.0344(17) -0.0044(16) 0.0071(14) 0.0014(16)
C10 0.0390(19) 0.061(3) 0.049(2) 0.0231(19) 0.0119(16) 0.0073(17)
C11A 0.0408(18) 0.045(2) 0.0367(18) 0.0036(15) 0.0092(14) -0.0003(16)
C11 0.0374(18) 0.067(3) 0.0372(18) 0.0120(18) 0.0069(15) 0.0003(17)
C12A 0.0319(15) 0.0404(19) 0.0354(17) 0.0006(14) 0.0097(13) -0.0014(14)
C12 0.0329(16) 0.049(2) 0.0401(18) 0.0045(15) 0.0129(13) 0.0044(15)
C13 0.073(3) 0.040(2) 0.057(2) -0.0034(18) 0.006(2) 0.005(2)
C13A 0.055(2) 0.040(2) 0.055(2) 0.0002(18) 0.0048(18) -0.0035(17)
C14A 0.053(2) 0.086(3) 0.042(2) -0.008(2) -0.0011(18) -0.001(2)
C14 0.056(3) 0.081(3) 0.075(3) 0.036(3) 0.010(2) 0.014(2)
C15 0.048(2) 0.055(2) 0.0406(19) -0.0054(17) 0.0070(16) -0.0037(17)
C15A 0.046(2) 0.0370(19) 0.052(2) -0.0018(16) 0.0091(16) -0.0054(16)
C16 0.0281(15) 0.0385(18) 0.0350(16) 0.0002(14) 0.0069(12) 0.0044(13)
C16A 0.0244(14) 0.0428(19) 0.0374(17) -0.0038(14) 0.0062(12) -0.0018(13)
C17A 0.0372(18) 0.042(2) 0.052(2) -0.0086(17) 0.0092(15) -0.0035(15)
C17 0.0276(15) 0.0453(19) 0.0381(17) -0.0027(15) 0.0084(13) -0.0007(14)
C18 0.0303(16) 0.063(2) 0.0404(19) -0.0043(17) 0.0039(14) 0.0014(16)
C18A 0.050(2) 0.058(3) 0.059(2) -0.023(2) 0.0069(19) -0.0117(19)
C19 0.0409(19) 0.063(3) 0.0390(19) 0.0045(18) 0.0069(15) 0.0178(18)
C19A 0.040(2) 0.086(3) 0.046(2) -0.013(2) -0.0006(17) -0.009(2)
C20A 0.0364(17) 0.075(3) 0.0409(19) 0.001(2) -0.0002(14) 0.0016(19)
C20 0.056(2) 0.043(2) 0.047(2) 0.0087(17) 0.0097(17) 0.0136(18)
C21A 0.0314(16) 0.048(2) 0.0425(18) -0.0004(15) 0.0070(14) -0.0017(14)
C21 0.0422(18) 0.0391(19) 0.0389(18) 0.0024(15) 0.0072(14) 0.0070(15)
C22 0.0378(18) 0.047(2) 0.055(2) -0.0036(17) 0.0083(16) -0.0071(16)
C22A 0.063(3) 0.036(2) 0.078(3) -0.010(2) -0.005(2) 0.0045(19)
C23 0.060(3) 0.085(3) 0.049(2) 0.011(2) 0.0021(19) 0.024(2)
C23A 0.071(3) 0.129(5) 0.069(3) -0.036(3) -0.014(3) -0.009(3)
C24 0.069(3) 0.039(2) 0.047(2) -0.0014(17) 0.0099(19) 0.0018(19)
C24A 0.0434(19) 0.046(2) 0.057(2) 0.0040(17) 0.0110(17) 0.0044(16)
N1A 0.0277(12) 0.0328(15) 0.0349(14) -0.0007(11) 0.0051(10) 0.0010(10)
N1 0.0291(12) 0.0310(14) 0.0332(13) 0.0003(11) 0.0061(10) 0.0009(11)
N2A 0.0278(12) 0.0357(15) 0.0338(14) -0.0001(11) 0.0050(10) -0.0030(10)
N2 0.0305(13) 0.0325(15) 0.0364(14) 0.0021(11) 0.0056(11) 0.0036(11)
Co1 0.02467(18) 0.0297(2) 0.0307(2) -0.00100(19) 0.00654(14) -0.00011(18)
Cl1 0.1128(11) 0.0696(8) 0.0627(7) -0.0090(6) -0.0079(7) 0.0030(7)
Cl2 0.1046(11) 0.0646(8) 0.0887(9) -0.0173(7) 0.0258(8) -0.0175(7)

loop_
_atom_type_symbol
_atom_type_description
_atom_type_scat_dispersion_real
_atom_type_scat_dispersion_imag
_atom_type_scat_source
C C 0.0033 0.0016 'International Tables Vol C Tables 4.2.6.8 and 6.1.1.4'
H H 0.0000 0.0000 'International Tables Vol C Tables 4.2.6.8 and 6.1.1.4'
N N 0.0061 0.0033 'International Tables Vol C Tables 4.2.6.8 and 6.1.1.4'
Co Co 0.3494 0.9721 'International Tables Vol C Tables 4.2.6.8 and 6.1.1.4'
Cl Cl 0.1484 0.1585 'International Tables Vol C Tables 4.2.6.8 and 6.1.1.4'

loop_
_geom_angle_atom_site_label_1
_geom_angle_atom_site_label_2
_geom_angle_atom_site_label_3
_geom_angle
N1 C1 C6 126.0(3)
N1 C1 C2 114.7(3)
C6 C1 C2 119.3(3)
N1A C1A C6A 126.2(3)
N1A C1A C2A 114.5(3)
C6A C1A C2A 119.2(3)
Cl2 C1B Cl1 112.5(4)
N2 C2 C3 126.3(3)
N2 C2 C1 114.5(3)
C3 C2 C1 119.1(3)
N2A C2A C3A 125.7(3)
N2A C2A C1A 115.2(3)
C3A C2A C1A 119.0(3)
C4A C3A C2A 120.3(3)
C4 C3 C2 120.1(3)
C3 C4 C5 120.7(3)
C3A C4A C5A 120.2(3)
C6 C5 C4 120.6(3)
C6A C5A C4A 121.2(3)
C5A C6A C1A 120.1(3)
C5 C6 C1 120.2(3)
C8 C7 C12 120.3(3)
C8 C7 N2 118.2(3)
C12 C7 N2 121.5(3)
C12A C7A C8A 120.7(3)
C12A C7A N2A 118.8(3)
C8A C7A N2A 120.5(3)
C9 C8 C7 119.1(3)
C9 C8 C13 120.1(3)
C7 C8 C13 120.8(3)
C9A C8A C7A 117.9(3)
C9A C8A C13A 120.3(3)
C7A C8A C13A 121.8(3)
C10A C9A C8A 122.4(3)
C10 C9 C8 121.8(4)
C9A C10A C11A 118.2(3)
C9A C10A C14A 121.4(4)
C11A C10A C14A 120.4(4)
C11 C10 C9 118.1(3)
C11 C10 C14 121.3(4)
C9 C10 C14 120.5(4)
C12A C11A C10A 121.9(3)
C10 C11 C12 122.8(4)
C11A C12A C7A 118.9(3)
C11A C12A C15A 119.4(3)
C7A C12A C15A 121.7(3)
C11 C12 C7 117.8(3)
C11 C12 C15 119.5(3)
C7 C12 C15 122.7(3)
C21 C16 C17 120.9(3)
C21 C16 N1 120.7(3)
C17 C16 N1 118.4(3)
C21A C16A C17A 120.7(3)
C21A C16A N1A 121.0(3)
C17A C16A N1A 118.2(3)
C18A C17A C16A 118.6(4)
C18A C17A C22A 121.0(4)
C16A C17A C22A 120.5(3)
C16 C17 C18 118.4(3)
C16 C17 C22 121.9(3)
C18 C17 C22 119.7(3)
C19 C18 C17 121.8(3)
C19A C18A C17A 121.7(4)
C20 C19 C18 118.2(3)
C20 C19 C23 120.7(4)
C18 C19 C23 121.0(4)
C20A C19A C18A 118.4(4)
C20A C19A C23A 121.0(4)
C18A C19A C23A 120.6(5)
C19A C20A C21A 122.5(4)
C19 C20 C21 122.7(4)
C20A C21A C16A 118.1(3)
C20A C21A C24A 119.5(3)
C16A C21A C24A 122.4(3)
C20 C21 C16 117.9(3)
C20 C21 C24 120.9(3)
C16 C21 C24 121.2(3)
C1A N1A C16A 117.2(3)
C1A N1A Co1 113.7(2)
C16A N1A Co1 129.0(2)
C1 N1 C16 116.1(3)
C1 N1 Co1 113.3(2)
C16 N1 Co1 129.2(2)
C2A N2A C7A 114.5(3)
C2A N2A Co1 112.7(2)
C7A N2A Co1 131.2(2)
C2 N2 C7 118.4(3)
C2 N2 Co1 113.4(2)
C7 N2 Co1 128.2(2)
N1A Co1 N2 105.00(11)
N1A Co1 N1 146.58(12)
N2 Co1 N1 83.84(11)
N1A Co1 N2A 83.81(11)
N2 Co1 N2A 147.28(12)
N1 Co1 N2A 106.26(11)

loop_
_geom_bond_atom_site_label_1
_geom_bond_atom_site_label_2
_geom_bond_distance
C1 N1 1.363(4)
C1 C6 1.411(4)
C1 C2 1.432(5)
C1A N1A 1.355(4)
C1A C6A 1.418(4)
C1A C2A 1.423(4)
C1B Cl2 1.730(6)
C1B Cl1 1.767(7)
C2 N2 1.362(4)
C2 C3 1.417(4)
C2A N2A 1.365(4)
C2A C3A 1.417(5)
C3A C4A 1.374(5)
C3 C4 1.373(5)
C4 C5 1.409(5)
C4A C5A 1.406(6)
C5 C6 1.376(5)
C5A C6A 1.361(5)
C7 C8 1.402(5)
C7 C12 1.408(5)
C7 N2 1.431(4)
C7A C12A 1.398(5)
C7A C8A 1.409(5)
C7A N2A 1.438(4)
C8 C9 1.395(5)
C8 C13 1.500(5)
C8A C9A 1.393(5)
C8A C13A 1.496(5)
C9A C10A 1.384(5)
C9 C10 1.384(6)
C10A C11A 1.390(5)
C10A C14A 1.509(5)
C10 C11 1.380(6)
C10 C14 1.514(5)
C11A C12A 1.384(5)
C11 C12 1.403(5)
C12A C15A 1.506(5)
C12 C15 1.501(5)
C16 C21 1.401(5)
C16 C17 1.402(5)
C16 N1 1.437(4)
C16A C21A 1.401(5)
C16A C17A 1.406(5)
C16A N1A 1.435(4)
C17A C18A 1.392(5)
C17A C22A 1.497(6)
C17 C18 1.402(5)
C17 C22 1.504(5)
C18 C19 1.382(6)
C18A C19A 1.390(6)
C19 C20 1.382(6)
C19 C23 1.516(5)
C19A C20A 1.377(6)
C19A C23A 1.521(6)
C20A C21A 1.394(5)
C20 C21 1.396(5)
C21A C24A 1.500(5)
C21 C24 1.499(5)
N1A Co1 1.918(3)
N1 Co1 1.923(3)
N2A Co1 1.926(3)
N2 Co1 1.920(3)
